data_4307827
loop_
_publ_author_name
'Lan-Chang Liang'
'Yu-Ning Chang'
'Hon Man Lee'

_publ_section_title
;
Biphenolate Phosphine Complexes of Group 4 Metals
;
_journal_name_full 'Inorganic Chemistry'
_journal_page_first 2666
_journal_page_last 2673
_journal_paper_doi 10.1021/ic062314e
_journal_volume 46
_journal_year 2007
_chemical_formula_moiety 'C94 H124 Cl4 O6 P2 Ti2'
_chemical_formula_sum 'C94 H124 Cl4 O6 P2 Ti2'
_chemical_formula_weight 1649.47
_chemical_name_systematic
;
 ?
;
_space_group_IT_number 2
_symmetry_cell_setting triclinic
_symmetry_space_group_name_Hall '-P 1'
_symmetry_space_group_name_H-M 'P -1'
_atom_sites_solution_hydrogens geom
_atom_sites_solution_primary direct
_atom_sites_solution_secondary difmap
_audit_creation_method SHELXL-97
_cell_angle_alpha 78.436(6)
_cell_angle_beta 76.747(5)
_cell_angle_gamma 75.310(3)
_cell_formula_units_Z 1
_cell_length_a 11.2340(8)
_cell_length_b 13.2667(11)
_cell_length_c 16.5354(12)
_cell_measurement_reflns_used 29547
_cell_measurement_temperature 200(2)
_cell_measurement_theta_max 25.028
_cell_measurement_theta_min 2.037
_cell_volume 2293.7(3)
_computing_cell_refinement 'HKL Scalepack (Otwinowski & Minor 1997)'
_computing_data_collection 'Collect (Nonius BV, 1997-2000)'
_computing_data_reduction 'HKL Denzo and Scalepack (Otwinowski & Minor 19'
_computing_molecular_graphics 'Ortep-3 for Windows (Farrugia, 1997)'
_computing_publication_material 'WinGX publication routines (Farrugia, 1999)'
_computing_structure_refinement 'SHELXL-97 (Sheldrick, 1997)'
_computing_structure_solution 'SHELXS-86 (Sheldrick, 1986)'
_diffrn_ambient_temperature 200(2)
_diffrn_detector_area_resol_mean 9
_diffrn_measured_fraction_theta_full 0.952
_diffrn_measured_fraction_theta_max 0.952
_diffrn_measurement_device_type KappaCCD
_diffrn_measurement_method 'CCD rotation images, thick slices'
_diffrn_radiation_monochromator graphite
_diffrn_radiation_source 'fine-focus sealed tube'
_diffrn_radiation_type MoK\a
_diffrn_radiation_wavelength 0.71073
_diffrn_reflns_av_R_equivalents 0.2362
_diffrn_reflns_av_sigmaI/netI 0.2497
_diffrn_reflns_limit_h_max 13
_diffrn_reflns_limit_h_min -13
_diffrn_reflns_limit_k_max 15
_diffrn_reflns_limit_k_min -15
_diffrn_reflns_limit_l_max 18
_diffrn_reflns_limit_l_min -19
_diffrn_reflns_number 26859
_diffrn_reflns_theta_full 24.99
_diffrn_reflns_theta_max 24.99
_diffrn_reflns_theta_min 2.09
_exptl_absorpt_coefficient_mu 0.375
_exptl_absorpt_correction_type multi-scan
_exptl_absorpt_process_details
;
 ?
;
_exptl_crystal_colour red
_exptl_crystal_density_diffrn 1.194
_exptl_crystal_density_method 'not measured'
_exptl_crystal_description prism
_exptl_crystal_F_000 878
_exptl_crystal_size_max 0.11
_exptl_crystal_size_mid 0.08
_exptl_crystal_size_min 0.02
_refine_diff_density_max 0.567
_refine_diff_density_min -0.531
_refine_diff_density_rms 0.138
_refine_ls_extinction_coef 0.030(5)
_refine_ls_extinction_expression Fc^*^=kFc[1+0.001xFc^2^\l^3^/sin(2\q)]^-1/4^
_refine_ls_extinction_method SHELXL
_refine_ls_goodness_of_fit_ref 1.068
_refine_ls_hydrogen_treatment fixed
_refine_ls_matrix_type full
_refine_ls_number_parameters 488
_refine_ls_number_reflns 7524
_refine_ls_number_restraints 0
_refine_ls_restrained_S_all 1.068
_refine_ls_R_factor_all 0.2760
_refine_ls_R_factor_gt 0.1313
_refine_ls_shift/su_max 0.192
_refine_ls_shift/su_mean 0.006
_refine_ls_structure_factor_coef Fsqd
_refine_ls_weighting_details 'calc w=1/[\s^2^(Fo^2^)+(0.1705P)^2^+1.5140P] where P=(Fo^2^+2Fc^2^)/3'
_refine_ls_weighting_scheme calc
_refine_ls_wR_factor_gt 0.2970
_refine_ls_wR_factor_ref 0.3855
_reflns_number_gt 3057
_reflns_number_total 7524
_reflns_threshold_expression >2sigma(I)
_cod_data_source_file ic062314esi20061204_093933.cif
_cod_data_source_block 5581
_cod_database_code 4307827

loop_
_symmetry_equiv_pos_as_xyz
'x, y, z'
'-x, -y, -z'

loop_
_atom_site_label
_atom_site_type_symbol
_atom_site_fract_x
_atom_site_fract_y
_atom_site_fract_z
_atom_site_U_iso_or_equiv
_atom_site_adp_type
_atom_site_occupancy
_atom_site_symmetry_multiplicity
_atom_site_calc_flag
_atom_site_refinement_flags
_atom_site_disorder_assembly
_atom_site_disorder_group
Ti1 Ti 0.0694(2) 0.18708(15) 0.33474(12) 0.0523(7) Uani 1 1 d . . .
Cl1 Cl 0.0974(3) 0.2172(2) 0.46317(17) 0.0675(10) Uani 1 1 d . . .
Cl2 Cl 0.1790(3) 0.0180(2) 0.3271(2) 0.0710(10) Uani 1 1 d . . .
P1 P -0.0403(3) 0.3851(2) 0.31090(16) 0.0455(8) Uani 1 1 d . . .
O1 O -0.0029(7) 0.2018(5) 0.2414(4) 0.0513(19) Uani 1 1 d . . .
O2 O 0.1936(7) 0.2590(5) 0.2810(4) 0.0512(19) Uani 1 1 d . . .
O3 O -0.0998(8) 0.1477(6) 0.4071(5) 0.066(2) Uani 1 1 d . . .
C1 C -0.0647(10) 0.2851(8) 0.1919(7) 0.048(3) Uani 1 1 d . . .
C2 C -0.0956(11) 0.2703(10) 0.1173(7) 0.059(3) Uani 1 1 d . A .
C3 C -0.0644(12) 0.1632(10) 0.0895(7) 0.060(3) Uani 1 1 d . . .
C4 C 0.0738(14) 0.1220(11) 0.0749(9) 0.088(5) Uani 1 1 d . A .
H4A H 0.0937 0.0534 0.0583 0.105 Uiso 1 1 d R . .
H4B H 0.1057 0.1176 0.1249 0.105 Uiso 1 1 d R . .
H4C H 0.1112 0.1696 0.0306 0.105 Uiso 1 1 d R . .
C5 C -0.1242(15) 0.0842(12) 0.1553(10) 0.097(5) Uani 1 1 d . A .
H5A H -0.1022 0.0173 0.1356 0.116 Uiso 1 1 d R . .
H5B H -0.2135 0.1088 0.1647 0.116 Uiso 1 1 d R . .
H5C H -0.0952 0.0764 0.2070 0.116 Uiso 1 1 d R . .
C6 C -0.082(4) 0.179(2) -0.005(2) 0.105(9) Uiso 0.70(7) 1 d P A 7
H6A H -0.1693 0.2067 -0.0075 0.158 Uiso 0.70(7) 1 calc PR A 7
H6B H -0.0549 0.1126 -0.0253 0.158 Uiso 0.70(7) 1 calc PR A 7
H6C H -0.0339 0.2277 -0.0389 0.158 Uiso 0.70(7) 1 calc PR A 7
C6A C -0.135(4) 0.163(3) 0.021(2) 0.031(15) Uiso 0.30(7) 1 d P A 8
H6A1 H -0.2224 0.1907 0.0383 0.046 Uiso 0.30(7) 1 calc PR A 8
H6A2 H -0.1223 0.0917 0.0103 0.046 Uiso 0.30(7) 1 calc PR A 8
H6A3 H -0.1031 0.2053 -0.0300 0.046 Uiso 0.30(7) 1 calc PR A 8
C7 C -0.1596(11) 0.3613(10) 0.0723(6) 0.058(3) Uani 1 1 d . . .
H7 H -0.1857 0.3550 0.0225 0.069 Uiso 1 1 d R A .
C8 C -0.1879(10) 0.4628(9) 0.0952(6) 0.051(3) Uani 1 1 d . A .
C9 C -0.2525(11) 0.5546(10) 0.0383(6) 0.061(3) Uani 1 1 d . . .
C10 C -0.1766(16) 0.5682(14) -0.0475(9) 0.123(7) Uani 1 1 d . A .
H10A H -0.2190 0.6278 -0.0815 0.148 Uiso 1 1 d R . .
H10B H -0.1653 0.5057 -0.0719 0.148 Uiso 1 1 d R . .
H10C H -0.0963 0.5790 -0.0449 0.148 Uiso 1 1 d R . .
C11A C -0.374(6) 0.588(5) 0.071(4) 0.10(2) Uiso 0.27(4) 1 d P A 1
H11A H -0.3868 0.5681 0.1313 0.144 Uiso 0.27(4) 1 calc PR A 1
H11B H -0.4246 0.5577 0.0482 0.144 Uiso 0.27(4) 1 calc PR A 1
H11C H -0.3963 0.6639 0.0583 0.144 Uiso 0.27(4) 1 calc PR A 1
C11 C -0.3807(16) 0.5365(15) 0.0317(11) 0.066(7) Uiso 0.73(4) 1 d P A 2
H11D H -0.4313 0.5275 0.0868 0.099 Uiso 0.73(4) 1 calc PR A 2
H11E H -0.3677 0.4745 0.0064 0.099 Uiso 0.73(4) 1 calc PR A 2
H11F H -0.4226 0.5964 -0.0024 0.099 Uiso 0.73(4) 1 calc PR A 2
C12 C -0.2776(18) 0.6580(12) 0.0727(10) 0.112(6) Uani 1 1 d . A 2
H12A H -0.3179 0.7142 0.0350 0.135 Uiso 1 1 d R A 2
H12B H -0.1995 0.6716 0.0771 0.135 Uiso 1 1 d R A 2
H12C H -0.3307 0.6535 0.1272 0.135 Uiso 1 1 d R A 2
C13 C -0.1538(10) 0.4739(9) 0.1663(6) 0.049(3) Uani 1 1 d . . .
H13 H -0.1728 0.5433 0.1813 0.059 Uiso 1 1 d R A .
C14 C -0.0904(10) 0.3845(9) 0.2151(6) 0.045(3) Uani 1 1 d . A .
C15 C -0.1602(10) 0.4698(8) 0.3765(6) 0.048(3) Uani 1 1 d . . .
C16 C -0.2828(12) 0.4963(9) 0.3660(7) 0.061(3) Uani 1 1 d . . .
H16 H -0.3019 0.4775 0.3181 0.073 Uiso 1 1 d R . .
C17 C -0.3779(12) 0.5525(11) 0.4231(7) 0.073(4) Uani 1 1 d . . .
H17 H -0.4634 0.5689 0.4159 0.088 Uiso 1 1 d R . .
C18 C -0.3426(13) 0.5795(10) 0.4886(8) 0.066(3) Uani 1 1 d . . .
H18 H -0.4040 0.6190 0.5279 0.079 Uiso 1 1 d R . .
C19 C -0.2207(13) 0.5527(10) 0.5007(7) 0.068(4) Uani 1 1 d . . .
H19 H -0.1991 0.5718 0.5476 0.082 Uiso 1 1 d R . .
C20 C -0.1309(11) 0.4968(9) 0.4439(6) 0.055(3) Uani 1 1 d . . .
H20 H -0.0451 0.4777 0.4508 0.066 Uiso 1 1 d R . .
C21 C 0.2101(11) 0.3579(8) 0.2787(6) 0.043(3) Uani 1 1 d . . .
C22 C 0.3284(10) 0.3796(9) 0.2668(6) 0.049(3) Uani 1 1 d . . .
C23 C 0.4453(11) 0.2933(9) 0.2627(7) 0.055(3) Uani 1 1 d . . .
C24 C 0.4657(12) 0.2441(11) 0.1844(8) 0.083(4) Uani 1 1 d . . .
H24A H 0.5406 0.1895 0.1817 0.099 Uiso 1 1 d R . .
H24B H 0.4736 0.2966 0.1354 0.099 Uiso 1 1 d R . .
H24C H 0.3952 0.2145 0.1868 0.099 Uiso 1 1 d R . .
C25 C 0.4366(11) 0.2068(9) 0.3401(7) 0.064(3) Uani 1 1 d . . .
H25A H 0.5108 0.1514 0.3371 0.077 Uiso 1 1 d R . .
H25B H 0.3653 0.1781 0.3426 0.077 Uiso 1 1 d R . .
H25C H 0.4254 0.2382 0.3896 0.077 Uiso 1 1 d R . .
C26 C 0.5640(12) 0.3338(11) 0.2617(8) 0.075(4) Uani 1 1 d . . .
H26A H 0.6373 0.2776 0.2581 0.089 Uiso 1 1 d R . .
H26B H 0.5518 0.3619 0.3129 0.089 Uiso 1 1 d R . .
H26C H 0.5746 0.3884 0.2146 0.089 Uiso 1 1 d R . .
C27 C 0.3301(11) 0.4857(9) 0.2626(6) 0.051(3) Uani 1 1 d . . .
H27 H 0.4092 0.5055 0.2533 0.061 Uiso 1 1 d R . .
C28 C 0.2208(11) 0.5674(9) 0.2704(6) 0.052(3) Uani 1 1 d . B .
C29 C 0.2364(12) 0.6814(9) 0.2634(7) 0.060(3) Uani 1 1 d . . .
C30 C 0.365(7) 0.691(5) 0.268(6) 0.11(3) Uiso 0.26(5) 1 d P B 3
H30A H 0.3666 0.7638 0.2616 0.169 Uiso 0.26(5) 1 calc PR B 3
H30B H 0.4246 0.6592 0.2232 0.169 Uiso 0.26(5) 1 calc PR B 3
H30C H 0.3850 0.6552 0.3209 0.169 Uiso 0.26(5) 1 calc PR B 3
C30A C 0.309(2) 0.6891(16) 0.3285(17) 0.090(10) Uiso 0.74(5) 1 d P B 4
H30D H 0.3179 0.7603 0.3228 0.135 Uiso 0.74(5) 1 calc PR B 4
H30E H 0.3901 0.6430 0.3198 0.135 Uiso 0.74(5) 1 calc PR B 4
H30F H 0.2640 0.6689 0.3838 0.135 Uiso 0.74(5) 1 calc PR B 4
C31 C 0.113(4) 0.747(4) 0.321(5) 0.14(2) Uiso 0.49(7) 1 d P B 5
H31A H 0.1214 0.8185 0.3173 0.215 Uiso 0.49(7) 1 calc PR B 5
H31B H 0.1066 0.7142 0.3790 0.215 Uiso 0.49(7) 1 calc PR B 5
H31C H 0.0386 0.7479 0.3018 0.215 Uiso 0.49(7) 1 calc PR B 5
C31A C 0.114(2) 0.761(2) 0.268(2) 0.061(13) Uiso 0.51(7) 1 d P B 6
H31D H 0.1287 0.8303 0.2640 0.092 Uiso 0.51(7) 1 calc PR B 6
H31E H 0.0600 0.7447 0.3212 0.092 Uiso 0.51(7) 1 calc PR B 6
H31F H 0.0742 0.7592 0.2232 0.092 Uiso 0.51(7) 1 calc PR B 6
C32 C 0.303(2) 0.7186(17) 0.1749(12) 0.085(9) Uiso 0.70(4) 1 d P B 9
H32A H 0.3118 0.7895 0.1714 0.128 Uiso 0.70(4) 1 calc PR B 9
H32B H 0.2544 0.7163 0.1347 0.128 Uiso 0.70(4) 1 calc PR B 9
H32C H 0.3842 0.6732 0.1631 0.128 Uiso 0.70(4) 1 calc PR B 9
C32A C 0.175(9) 0.763(6) 0.193(5) 0.16(4) Uiso 0.30(4) 1 d P B 10
H32D H 0.1871 0.8316 0.1946 0.233 Uiso 0.30(4) 1 calc PR B 10
H32E H 0.0871 0.7644 0.2035 0.233 Uiso 0.30(4) 1 calc PR B 10
H32F H 0.2138 0.7423 0.1394 0.233 Uiso 0.30(4) 1 calc PR B 10
C33 C 0.1072(10) 0.5408(8) 0.2842(6) 0.043(3) Uani 1 1 d . . .
H33 H 0.0327 0.5956 0.2905 0.052 Uiso 1 1 d R B .
C34 C 0.0978(11) 0.4368(9) 0.2887(6) 0.049(3) Uani 1 1 d . B .
C35 C -0.1817(16) 0.1935(13) 0.4793(10) 0.100(5) Uani 1 1 d . . .
H35A H -0.1465 0.1604 0.5283 0.120 Uiso 1 1 d R . .
H35B H -0.1851 0.2678 0.4706 0.120 Uiso 1 1 d R . .
C36 C -0.3046(13) 0.1703(12) 0.4847(9) 0.082(4) Uani 1 1 d . . .
H36A H -0.3497 0.1689 0.5416 0.099 Uiso 1 1 d R . .
H36B H -0.3509 0.2242 0.4486 0.099 Uiso 1 1 d R . .
C37 C -0.2717(14) 0.0674(12) 0.4569(9) 0.083(4) Uani 1 1 d . . .
H37A H -0.2542 0.0132 0.5034 0.100 Uiso 1 1 d R . .
H37B H -0.3396 0.0568 0.4357 0.100 Uiso 1 1 d R . .
C38 C -0.1581(19) 0.0767(17) 0.3929(12) 0.136(7) Uani 1 1 d . . .
H38A H -0.1812 0.0977 0.3386 0.163 Uiso 1 1 d R . .
H38B H -0.1000 0.0097 0.3942 0.163 Uiso 1 1 d R . .
C39 C 0.2406(19) 0.1898(17) 0.7591(16) 0.133(7) Uani 1 1 d . . .
H39 H 0.1696 0.2270 0.7943 0.159 Uiso 1 1 d R . .
C40 C 0.246(2) 0.1945(17) 0.6760(15) 0.118(6) Uani 1 1 d . . .
H40 H 0.1737 0.2324 0.6524 0.141 Uiso 1 1 d R . .
C41 C 0.348(3) 0.1467(17) 0.6281(12) 0.110(6) Uani 1 1 d . . .
H41 H 0.3493 0.1532 0.5691 0.133 Uiso 1 1 d R . .
C42 C 0.447(2) 0.0907(15) 0.6605(19) 0.123(7) Uani 1 1 d . . .
H42 H 0.5199 0.0580 0.6237 0.148 Uiso 1 1 d R . .
C43 C 0.441(3) 0.0796(17) 0.744(2) 0.145(9) Uani 1 1 d . . .
H43 H 0.5143 0.0359 0.7636 0.174 Uiso 1 1 d R . .
C44 C 0.341(3) 0.131(2) 0.7952(14) 0.128(7) Uani 1 1 d . . .
H44 H 0.3399 0.1249 0.8542 0.154 Uiso 1 1 d R . .
C45 C 0.4193(18) 0.0621(15) 0.0569(11) 0.102(5) Uani 1 1 d . . .
H45 H 0.3621 0.1058 0.0952 0.122 Uiso 1 1 d R . .
C46 C 0.3937(17) -0.0303(15) 0.0453(12) 0.106(5) Uani 1 1 d . . .
H46 H 0.3201 -0.0525 0.0785 0.128 Uiso 1 1 d R . .
C47 C 0.5247(18) 0.0909(14) 0.0145(12) 0.100(5) Uani 1 1 d . . .
H47 H 0.5425 0.1535 0.0253 0.120 Uiso 1 1 d R . .

loop_
_atom_site_aniso_label
_atom_site_aniso_U_11
_atom_site_aniso_U_22
_atom_site_aniso_U_33
_atom_site_aniso_U_23
_atom_site_aniso_U_13
_atom_site_aniso_U_12
Ti1 0.0586(15) 0.0444(13) 0.0553(13) -0.0031(9) -0.0186(10) -0.0100(10)
Cl1 0.079(2) 0.067(2) 0.0574(18) -0.0017(14) -0.0258(16) -0.0135(17)
Cl2 0.083(2) 0.0458(18) 0.084(2) -0.0068(15) -0.0296(18) -0.0045(16)
P1 0.0514(19) 0.0440(17) 0.0436(16) -0.0061(12) -0.0135(13) -0.0109(14)
O1 0.052(5) 0.046(4) 0.058(4) -0.012(3) -0.018(4) -0.003(4)
O2 0.053(5) 0.042(4) 0.061(4) -0.010(3) -0.014(4) -0.008(4)
O3 0.082(6) 0.057(5) 0.062(5) -0.011(4) -0.012(4) -0.020(5)
C1 0.044(7) 0.042(7) 0.060(7) -0.014(5) -0.012(5) -0.004(5)
C2 0.053(8) 0.072(9) 0.053(7) -0.014(6) -0.014(6) -0.011(7)
C3 0.063(9) 0.060(8) 0.070(8) -0.024(6) -0.032(6) -0.009(7)
C4 0.097(12) 0.073(10) 0.102(10) -0.039(8) -0.037(9) 0.002(8)
C5 0.102(12) 0.075(10) 0.137(13) -0.040(10) -0.035(10) -0.029(9)
C7 0.065(8) 0.077(9) 0.041(6) -0.025(6) -0.010(6) -0.022(7)
C8 0.039(7) 0.060(8) 0.054(7) -0.008(6) -0.010(5) -0.013(6)
C9 0.049(8) 0.080(9) 0.046(7) 0.000(6) -0.013(6) -0.002(7)
C10 0.103(13) 0.139(15) 0.086(11) 0.043(10) -0.020(9) 0.002(11)
C12 0.159(17) 0.074(11) 0.105(12) 0.004(9) -0.071(11) 0.000(11)
C13 0.038(7) 0.060(8) 0.052(6) -0.010(5) -0.005(5) -0.018(6)
C14 0.042(7) 0.061(7) 0.034(5) -0.009(5) -0.009(5) -0.013(6)
C15 0.044(7) 0.060(7) 0.037(6) -0.010(5) -0.005(5) -0.006(6)
C16 0.067(9) 0.070(8) 0.049(7) -0.014(6) -0.008(6) -0.020(7)
C17 0.057(8) 0.104(10) 0.051(7) -0.024(7) -0.005(6) 0.003(7)
C18 0.059(9) 0.064(8) 0.071(8) -0.026(6) -0.002(7) -0.007(7)
C19 0.082(11) 0.080(9) 0.043(7) -0.017(6) -0.014(6) -0.012(8)
C20 0.053(8) 0.065(8) 0.055(7) -0.015(6) -0.016(6) -0.019(6)
C21 0.051(8) 0.044(7) 0.035(5) 0.005(5) -0.008(5) -0.023(6)
C22 0.046(7) 0.065(8) 0.035(6) -0.021(5) 0.006(5) -0.010(6)
C23 0.051(8) 0.048(7) 0.059(7) -0.012(5) -0.003(5) -0.003(6)
C24 0.051(9) 0.096(11) 0.086(9) -0.019(8) -0.015(7) 0.017(7)
C25 0.053(8) 0.060(8) 0.071(8) 0.004(6) -0.015(6) -0.006(6)
C26 0.053(9) 0.080(9) 0.084(9) 0.000(7) -0.013(7) -0.012(7)
C27 0.052(8) 0.053(8) 0.051(6) -0.003(5) -0.013(5) -0.017(6)
C28 0.056(8) 0.060(8) 0.043(6) 0.000(5) -0.008(5) -0.026(7)
C29 0.062(9) 0.045(7) 0.069(8) 0.006(6) -0.017(6) -0.011(6)
C33 0.043(7) 0.051(7) 0.040(6) -0.019(5) -0.013(5) -0.003(5)
C34 0.061(8) 0.053(7) 0.039(6) -0.001(5) -0.019(5) -0.018(6)
C35 0.103(13) 0.097(12) 0.099(11) -0.023(9) -0.016(10) -0.020(10)
C36 0.059(10) 0.099(12) 0.095(10) -0.007(8) -0.008(7) -0.041(8)
C37 0.089(12) 0.088(11) 0.088(10) 0.007(8) -0.031(8) -0.050(9)
C38 0.143(18) 0.167(19) 0.134(15) -0.074(14) 0.009(13) -0.092(16)
C39 0.092(15) 0.146(18) 0.138(18) -0.044(14) -0.002(13) 0.014(13)
C40 0.105(17) 0.132(16) 0.117(16) 0.009(13) -0.043(13) -0.027(13)
C41 0.133(18) 0.096(14) 0.102(13) -0.019(11) 0.004(15) -0.045(14)
C42 0.080(15) 0.077(12) 0.18(2) 0.020(13) 0.009(14) -0.015(11)
C43 0.13(2) 0.095(16) 0.21(3) 0.032(18) -0.08(2) -0.021(15)
C44 0.15(2) 0.127(18) 0.119(15) -0.019(13) -0.044(16) -0.037(16)
C45 0.079(13) 0.100(14) 0.127(14) -0.029(10) -0.027(11) -0.006(10)
C46 0.099(14) 0.085(12) 0.128(14) 0.021(11) -0.027(12) -0.031(11)
C47 0.077(12) 0.094(12) 0.138(14) -0.040(11) -0.019(11) -0.019(11)

loop_
_atom_type_symbol
_atom_type_description
_atom_type_scat_dispersion_real
_atom_type_scat_dispersion_imag
_atom_type_scat_source
C C 0.0033 0.0016 'International Tables Vol C Tables 4.2.6.8 and 6.1.1.4'
H H 0.0000 0.0000 'International Tables Vol C Tables 4.2.6.8 and 6.1.1.4'
Cl Cl 0.1484 0.1585 'International Tables Vol C Tables 4.2.6.8 and 6.1.1.4'
Ti Ti 0.2776 0.4457 'International Tables Vol C Tables 4.2.6.8 and 6.1.1.4'
P P 0.1023 0.0942 'International Tables Vol C Tables 4.2.6.8 and 6.1.1.4'
O O 0.0106 0.0060 'International Tables Vol C Tables 4.2.6.8 and 6.1.1.4'

loop_
_geom_angle_atom_site_label_1
_geom_angle_atom_site_label_2
_geom_angle_atom_site_label_3
_geom_angle
_geom_angle_site_symmetry_1
_geom_angle_site_symmetry_3
_geom_angle_publ_flag
O2 Ti1 O1 96.0(3) . . ?
O2 Ti1 O3 163.3(3) . . ?
O1 Ti1 O3 86.1(3) . . ?
O2 Ti1 Cl2 99.9(2) . . ?
O1 Ti1 Cl2 96.0(2) . . ?
O3 Ti1 Cl2 96.3(2) . . ?
O2 Ti1 Cl1 88.7(2) . . ?
O1 Ti1 Cl1 159.3(2) . . ?
O3 Ti1 Cl1 83.8(2) . . ?
Cl2 Ti1 Cl1 103.04(13) . . ?
O2 Ti1 P1 73.7(2) . . ?
O1 Ti1 P1 75.6(2) . . ?
O3 Ti1 P1 91.0(2) . . ?
Cl2 Ti1 P1 168.49(13) . . ?
Cl1 Ti1 P1 86.54(11) . . ?
C34 P1 C14 110.6(5) . . ?
C34 P1 C15 106.9(5) . . ?
C14 P1 C15 110.3(5) . . ?
C34 P1 Ti1 97.1(4) . . ?
C14 P1 Ti1 97.3(4) . . ?
C15 P1 Ti1 133.3(4) . . ?
C1 O1 Ti1 135.1(6) . . ?
C21 O2 Ti1 134.4(6) . . ?
C38 O3 C35 105.0(12) . . ?
C38 O3 Ti1 126.5(9) . . ?
C35 O3 Ti1 128.5(8) . . ?
O1 C1 C14 117.9(9) . . ?
O1 C1 C2 120.6(9) . . ?
C14 C1 C2 121.4(10) . . ?
C7 C2 C1 115.4(10) . . ?
C7 C2 C3 122.5(9) . . ?
C1 C2 C3 122.1(10) . . ?
C4 C3 C2 109.7(10) . . ?
C4 C3 C5 107.9(11) . . ?
C2 C3 C5 111.7(10) . . ?
C4 C3 C6A 118.2(19) . . ?
C2 C3 C6A 111.8(15) . . ?
C5 C3 C6A 97(2) . . ?
C4 C3 C6 97.9(18) . . ?
C2 C3 C6 108.5(13) . . ?
C5 C3 C6 120.1(19) . . ?
C6A C3 C6 25.7(15) . . ?
C3 C4 H4A 109.9 . . ?
C3 C4 H4B 110.6 . . ?
H4A C4 H4B 109.5 . . ?
C3 C4 H4C 108.0 . . ?
H4A C4 H4C 109.5 . . ?
H4B C4 H4C 109.5 . . ?
C3 C5 H5A 109.3 . . ?
C3 C5 H5B 109.0 . . ?
H5A C5 H5B 109.5 . . ?
C3 C5 H5C 110.0 . . ?
H5A C5 H5C 109.5 . . ?
H5B C5 H5C 109.5 . . ?
C3 C6 H6A 109.5 . . ?
C3 C6 H6B 109.5 . . ?
H6A C6 H6B 109.5 . . ?
C3 C6 H6C 109.4 . . ?
H6A C6 H6C 109.5 . . ?
H6B C6 H6C 109.5 . . ?
C3 C6A H6A1 109.5 . . ?
C3 C6A H6A2 109.5 . . ?
H6A1 C6A H6A2 109.5 . . ?
C3 C6A H6A3 109.4 . . ?
H6A1 C6A H6A3 109.5 . . ?
H6A2 C6A H6A3 109.5 . . ?
C2 C7 C8 124.1(9) . . ?
C2 C7 H7 118.7 . . ?
C8 C7 H7 117.2 . . ?
C13 C8 C7 118.5(10) . . ?
C13 C8 C9 123.2(10) . . ?
C7 C8 C9 118.2(10) . . ?
C11A C9 C10 134(3) . . ?
C11A C9 C8 112(3) . . ?
C10 C9 C8 111.9(10) . . ?
C11A C9 C12 67(3) . . ?
C10 C9 C12 107.6(13) . . ?
C8 C9 C12 111.4(10) . . ?
C11A C9 C11 43(3) . . ?
C10 C9 C11 108.3(12) . . ?
C8 C9 C11 110.0(11) . . ?
C12 C9 C11 107.4(12) . . ?
C9 C10 H10A 109.9 . . ?
C9 C10 H10B 108.8 . . ?
H10A C10 H10B 109.5 . . ?
C9 C10 H10C 109.8 . . ?
H10A C10 H10C 109.5 . . ?
H10B C10 H10C 109.5 . . ?
C9 C11A H11A 109.5 . . ?
C9 C11A H11B 109.4 . . ?
H11A C11A H11B 109.5 . . ?
C9 C11A H11C 109.5 . . ?
H11A C11A H11C 109.5 . . ?
H11B C11A H11C 109.5 . . ?
C9 C11 H11D 109.5 . . ?
C9 C11 H11E 109.5 . . ?
H11D C11 H11E 109.5 . . ?
C9 C11 H11F 109.5 . . ?
H11D C11 H11F 109.5 . . ?
H11E C11 H11F 109.5 . . ?
C9 C12 H12A 109.2 . . ?
C9 C12 H12B 109.3 . . ?
H12A C12 H12B 109.5 . . ?
C9 C12 H12C 110.0 . . ?
H12A C12 H12C 109.5 . . ?
H12B C12 H12C 109.5 . . ?
C8 C13 C14 119.9(10) . . ?
C8 C13 H13 118.1 . . ?
C14 C13 H13 122.1 . . ?
C1 C14 C13 120.6(9) . . ?
C1 C14 P1 113.8(8) . . ?
C13 C14 P1 125.6(8) . . ?
C20 C15 C16 119.1(10) . . ?
C20 C15 P1 119.1(9) . . ?
C16 C15 P1 121.3(8) . . ?
C15 C16 C17 120.9(10) . . ?
C15 C16 H16 118.2 . . ?
C17 C16 H16 120.9 . . ?
C18 C17 C16 117.4(12) . . ?
C18 C17 H17 122.6 . . ?
C16 C17 H17 120.0 . . ?
C19 C18 C17 122.6(11) . . ?
C19 C18 H18 117.6 . . ?
C17 C18 H18 119.9 . . ?
C18 C19 C20 118.2(11) . . ?
C18 C19 H19 120.6 . . ?
C20 C19 H19 121.2 . . ?
C15 C20 C19 121.8(11) . . ?
C15 C20 H20 118.5 . . ?
C19 C20 H20 119.7 . . ?
O2 C21 C22 122.2(10) . . ?
O2 C21 C34 115.0(9) . . ?
C22 C21 C34 122.8(10) . . ?
C21 C22 C27 115.4(10) . . ?
C21 C22 C23 121.7(10) . . ?
C27 C22 C23 122.8(10) . . ?
C22 C23 C24 109.6(9) . . ?
C22 C23 C25 111.6(9) . . ?
C24 C23 C25 108.9(10) . . ?
C22 C23 C26 112.6(10) . . ?
C24 C23 C26 108.5(10) . . ?
C25 C23 C26 105.4(9) . . ?
C23 C24 H24A 109.6 . . ?
C23 C24 H24B 110.1 . . ?
H24A C24 H24B 109.5 . . ?
C23 C24 H24C 108.7 . . ?
H24A C24 H24C 109.5 . . ?
H24B C24 H24C 109.5 . . ?
C23 C25 H25A 111.5 . . ?
C23 C25 H25B 108.4 . . ?
H25A C25 H25B 109.5 . . ?
C23 C25 H25C 108.5 . . ?
H25A C25 H25C 109.5 . . ?
H25B C25 H25C 109.5 . . ?
C23 C26 H26A 110.9 . . ?
C23 C26 H26B 108.0 . . ?
H26A C26 H26B 109.5 . . ?
C23 C26 H26C 109.5 . . ?
H26A C26 H26C 109.5 . . ?
H26B C26 H26C 109.5 . . ?
C28 C27 C22 123.7(11) . . ?
C28 C27 H27 117.1 . . ?
C22 C27 H27 119.2 . . ?
C33 C28 C27 118.0(10) . . ?
C33 C28 C29 123.7(11) . . ?
C27 C28 C29 118.3(10) . . ?
C31A C29 C28 112.9(13) . . ?
C31A C29 C30 131(3) . . ?
C28 C29 C30 115(3) . . ?
C31A C29 C30A 111.4(17) . . ?
C28 C29 C30A 110.8(11) . . ?
C30 C29 C30A 41(3) . . ?
C31A C29 C32A 49(4) . . ?
C28 C29 C32A 115(3) . . ?
C30 C29 C32A 115(5) . . ?
C30A C29 C32A 134(3) . . ?
C31A C29 C32 100.7(17) . . ?
C28 C29 C32 110.4(11) . . ?
C30 C29 C32 71(4) . . ?
C30A C29 C32 110.3(15) . . ?
C32A C29 C32 53(3) . . ?
C31A C29 C31 31(2) . . ?
C28 C29 C31 108.8(18) . . ?
C30 C29 C31 120(4) . . ?
C30A C29 C31 86(3) . . ?
C32A C29 C31 79(4) . . ?
C32 C29 C31 128(3) . . ?
C29 C30 H30A 109.5 . . ?
C29 C30 H30B 109.4 . . ?
H30A C30 H30B 109.5 . . ?
C29 C30 H30C 109.5 . . ?
H30A C30 H30C 109.5 . . ?
H30B C30 H30C 109.5 . . ?
C29 C30A H30D 109.5 . . ?
C29 C30A H30E 109.5 . . ?
H30D C30A H30E 109.5 . . ?
C29 C30A H30F 109.5 . . ?
H30D C30A H30F 109.5 . . ?
H30E C30A H30F 109.5 . . ?
C29 C31 H31A 109.4 . . ?
C29 C31 H31B 109.8 . . ?
H31A C31 H31B 109.5 . . ?
C29 C31 H31C 109.1 . . ?
H31A C31 H31C 109.5 . . ?
H31B C31 H31C 109.5 . . ?
C29 C31A H31D 109.4 . . ?
C29 C31A H31E 109.7 . . ?
H31D C31A H31E 109.5 . . ?
C29 C31A H31F 109.3 . . ?
H31D C31A H31F 109.5 . . ?
H31E C31A H31F 109.5 . . ?
C29 C32 H32A 109.5 . . ?
C29 C32 H32B 109.5 . . ?
H32A C32 H32B 109.5 . . ?
C29 C32 H32C 109.4 . . ?
H32A C32 H32C 109.5 . . ?
H32B C32 H32C 109.5 . . ?
C29 C32A H32D 109.5 . . ?
C29 C32A H32E 109.8 . . ?
H32D C32A H32E 109.5 . . ?
C29 C32A H32F 109.1 . . ?
H32D C32A H32F 109.5 . . ?
H32E C32A H32F 109.5 . . ?
C28 C33 C34 121.6(10) . . ?
C28 C33 H33 118.5 . . ?
C34 C33 H33 119.9 . . ?
C33 C34 C21 118.3(10) . . ?
C33 C34 P1 128.5(9) . . ?
C21 C34 P1 113.1(8) . . ?
C36 C35 O3 106.0(12) . . ?
C36 C35 H35A 111.7 . . ?
O3 C35 H35A 107.8 . . ?
C36 C35 H35B 112.3 . . ?
O3 C35 H35B 109.3 . . ?
H35A C35 H35B 109.5 . . ?
C37 C36 C35 102.8(12) . . ?
C37 C36 H36A 112.8 . . ?
C35 C36 H36A 109.5 . . ?
C37 C36 H36B 112.9 . . ?
C35 C36 H36B 109.2 . . ?
H36A C36 H36B 109.5 . . ?
C36 C37 C38 101.1(12) . . ?
C36 C37 H37A 109.4 . . ?
C38 C37 H37A 111.9 . . ?
C36 C37 H37B 110.1 . . ?
C38 C37 H37B 114.5 . . ?
H37A C37 H37B 109.5 . . ?
O3 C38 C37 111.9(13) . . ?
O3 C38 H38A 109.7 . . ?
C37 C38 H38A 108.7 . . ?
O3 C38 H38B 107.7 . . ?
C37 C38 H38B 109.4 . . ?
H38A C38 H38B 109.5 . . ?
C40 C39 C44 119.5(18) . . ?
C40 C39 H39 122.2 . . ?
C44 C39 H39 118.3 . . ?
C41 C40 C39 120.7(19) . . ?
C41 C40 H40 120.7 . . ?
C39 C40 H40 118.6 . . ?
C40 C41 C42 121(2) . . ?
C40 C41 H41 118.5 . . ?
C42 C41 H41 120.2 . . ?
C43 C42 C41 119(2) . . ?
C43 C42 H42 122.3 . . ?
C41 C42 H42 118.8 . . ?
C42 C43 C44 122(2) . . ?
C42 C43 H43 114.6 . . ?
C44 C43 H43 123.4 . . ?
C43 C44 C39 117(2) . . ?
C43 C44 H44 120.9 . . ?
C39 C44 H44 121.7 . . ?
C47 C45 C46 119.8(16) . . ?
C47 C45 H45 119.4 . . ?
C46 C45 H45 120.8 . . ?
C45 C46 C47 120.2(16) . 2_655 ?
C45 C46 H46 119.1 . . ?
C47 C46 H46 120.7 2_655 . ?
C45 C47 C46 119.9(16) . 2_655 ?
C45 C47 H47 118.4 . . ?
C46 C47 H47 121.6 2_655 . ?

loop_
_geom_bond_atom_site_label_1
_geom_bond_atom_site_label_2
_geom_bond_distance
_geom_bond_site_symmetry_2
_geom_bond_publ_flag
Ti1 O2 1.848(8) . ?
Ti1 O1 1.858(7) . ?
Ti1 O3 2.128(9) . ?
Ti1 Cl2 2.281(3) . ?
Ti1 Cl1 2.340(3) . ?
Ti1 P1 2.596(3) . ?
P1 C34 1.787(12) . ?
P1 C14 1.800(9) . ?
P1 C15 1.818(10) . ?
O1 C1 1.372(12) . ?
O2 C21 1.363(12) . ?
O3 C38 1.358(17) . ?
O3 C35 1.464(15) . ?
C1 C14 1.388(14) . ?
C1 C2 1.416(14) . ?
C2 C7 1.405(16) . ?
C2 C3 1.513(16) . ?
C3 C4 1.489(17) . ?
C3 C5 1.516(19) . ?
C3 C6A 1.53(3) . ?
C3 C6 1.58(3) . ?
C4 H4A 0.9600 . ?
C4 H4B 0.9600 . ?
C4 H4C 0.9600 . ?
C5 H5A 0.9599 . ?
C5 H5B 0.9599 . ?
C5 H5C 0.9601 . ?
C6 H6A 0.9600 . ?
C6 H6B 0.9600 . ?
C6 H6C 0.9600 . ?
C6A H6A1 0.9600 . ?
C6A H6A2 0.9600 . ?
C6A H6A3 0.9600 . ?
C7 C8 1.410(15) . ?
C7 H7 0.9599 . ?
C8 C13 1.362(14) . ?
C8 C9 1.517(15) . ?
C9 C11A 1.34(6) . ?
C9 C10 1.482(17) . ?
C9 C12 1.526(19) . ?
C9 C11 1.55(2) . ?
C10 H10A 0.9600 . ?
C10 H10B 0.9600 . ?
C10 H10C 0.9600 . ?
C11A H11A 0.9600 . ?
C11A H11B 0.9600 . ?
C11A H11C 0.9600 . ?
C11 H11D 0.9600 . ?
C11 H11E 0.9600 . ?
C11 H11F 0.9600 . ?
C12 H12A 0.9600 . ?
C12 H12B 0.9600 . ?
C12 H12C 0.9599 . ?
C13 C14 1.420(14) . ?
C13 H13 0.9599 . ?
C15 C20 1.367(14) . ?
C15 C16 1.375(15) . ?
C16 C17 1.415(15) . ?
C16 H16 0.9600 . ?
C17 C18 1.372(16) . ?
C17 H17 0.9599 . ?
C18 C19 1.375(16) . ?
C18 H18 0.9600 . ?
C19 C20 1.383(15) . ?
C19 H19 0.9601 . ?
C20 H20 0.9600 . ?
C21 C22 1.392(14) . ?
C21 C34 1.420(15) . ?
C22 C27 1.401(15) . ?
C22 C23 1.506(15) . ?
C23 C24 1.511(16) . ?
C23 C25 1.541(15) . ?
C23 C26 1.555(16) . ?
C24 H24A 0.9600 . ?
C24 H24B 0.9599 . ?
C24 H24C 0.9600 . ?
C25 H25A 0.9600 . ?
C25 H25B 0.9600 . ?
C25 H25C 0.9601 . ?
C26 H26A 0.9599 . ?
C26 H26B 0.9600 . ?
C26 H26C 0.9599 . ?
C27 C28 1.417(15) . ?
C27 H27 0.9600 . ?
C28 C33 1.367(14) . ?
C28 C29 1.545(16) . ?
C29 C31A 1.51(3) . ?
C29 C30 1.49(7) . ?
C29 C30A 1.52(2) . ?
C29 C32A 1.57(8) . ?
C29 C32 1.53(2) . ?
C29 C31 1.65(5) . ?
C30 H30A 0.9600 . ?
C30 H30B 0.9600 . ?
C30 H30C 0.9600 . ?
C30A H30D 0.9600 . ?
C30A H30E 0.9600 . ?
C30A H30F 0.9600 . ?
C31 H31A 0.9600 . ?
C31 H31B 0.9600 . ?
C31 H31C 0.9600 . ?
C31A H31D 0.9600 . ?
C31A H31E 0.9600 . ?
C31A H31F 0.9600 . ?
C32 H32A 0.9600 . ?
C32 H32B 0.9600 . ?
C32 H32C 0.9600 . ?
C32A H32D 0.9600 . ?
C32A H32E 0.9600 . ?
C32A H32F 0.9600 . ?
C33 C34 1.396(14) . ?
C33 H33 0.9599 . ?
C35 C36 1.468(19) . ?
C35 H35A 0.9600 . ?
C35 H35B 0.9599 . ?
C36 C37 1.460(18) . ?
C36 H36A 0.9600 . ?
C36 H36B 0.9600 . ?
C37 C38 1.47(2) . ?
C37 H37A 0.9600 . ?
C37 H37B 0.9599 . ?
C38 H38A 0.9599 . ?
C38 H38B 0.9599 . ?
C39 C40 1.35(3) . ?
C39 C44 1.38(3) . ?
C39 H39 0.9600 . ?
C40 C41 1.33(2) . ?
C40 H40 0.9600 . ?
C41 C42 1.33(3) . ?
C41 H41 0.9600 . ?
C42 C43 1.35(3) . ?
C42 H42 0.9600 . ?
C43 C44 1.36(3) . ?
C43 H43 0.9600 . ?
C44 H44 0.9600 . ?
C45 C47 1.34(2) . ?
C45 C46 1.39(2) . ?
C45 H45 0.9600 . ?
C46 C47 1.41(2) 2_655 ?
C46 H46 0.9599 . ?
C47 C46 1.41(2) 2_655 ?
C47 H47 0.9600 . ?
